data_4038094
loop_
_publ_author_name
'Tong, Guanghu'
'Ding, Zhengwei'
'Liu, Zhi'
'Ding, You-Song'
'Xu, Liang'
'Zhang, Hailong'
'Li, Pengfei'

_publ_section_title
;
 Total Synthesis of Prostratin, a Bioactive Tigliane Diterpenoid: Access
 to Multi-Stereocenter Cyclohexanes from a Phenol.
;
_journal_issue 7
_journal_name_full 'The Journal of organic chemistry'
_journal_page_first 4813
_journal_page_last 4837
_journal_paper_doi 10.1021/acs.joc.0c00022
_journal_volume 85
_journal_year 2020
_chemical_formula_moiety 'C22 H30 O4'
_chemical_formula_sum 'C22 H30 O4'
_chemical_formula_weight 358.46
_space_group_crystal_system monoclinic
_space_group_IT_number 14
_space_group_name_Hall '-P 2ybc'
_space_group_name_H-M_alt 'P 1 21/c 1'
_atom_sites_solution_hydrogens geom
_atom_sites_solution_primary direct
_audit_creation_date 2018-04-13
_audit_creation_method
;
Olex2 1.2
(compiled 2018.04.03 svn.r3497 for OlexSys, GUI svn.r5486)
;
_cell_angle_alpha 90
_cell_angle_beta 98.1270(10)
_cell_angle_gamma 90
_cell_formula_units_Z 4
_cell_length_a 13.1931(7)
_cell_length_b 9.6450(5)
_cell_length_c 15.7110(8)
_cell_measurement_reflns_used 8782
_cell_measurement_temperature 150(2)
_cell_measurement_theta_max 27.49
_cell_measurement_theta_min 2.48
_cell_volume 1979.11(18)
_computing_molecular_graphics 'Olex2 (Dolomanov et al., 2009)'
_computing_publication_material 'Olex2 (Dolomanov et al., 2009)'
_computing_structure_refinement 'XL (Sheldrick, 2008)'
_computing_structure_solution 'SIR2004 (Burla et al.,  2007)'
_diffrn_ambient_temperature 150.15
_diffrn_measured_fraction_theta_full 0.999
_diffrn_measured_fraction_theta_max 0.997
_diffrn_measurement_device_type 'CCD area detector'
_diffrn_measurement_method 'phi and omega scans'
_diffrn_radiation_monochromator graphite
_diffrn_radiation_type MoK\a
_diffrn_radiation_wavelength 0.71073
_diffrn_reflns_av_R_equivalents 0.0135
_diffrn_reflns_av_unetI/netI 0.0140
_diffrn_reflns_Laue_measured_fraction_full 0.999
_diffrn_reflns_Laue_measured_fraction_max 0.997
_diffrn_reflns_limit_h_max 17
_diffrn_reflns_limit_h_min -17
_diffrn_reflns_limit_k_max 12
_diffrn_reflns_limit_k_min -12
_diffrn_reflns_limit_l_max 20
_diffrn_reflns_limit_l_min -19
_diffrn_reflns_number 14612
_diffrn_reflns_point_group_measured_fraction_full 0.999
_diffrn_reflns_point_group_measured_fraction_max 0.997
_diffrn_reflns_theta_full 25.242
_diffrn_reflns_theta_max 27.497
_diffrn_reflns_theta_min 1.559
_exptl_absorpt_coefficient_mu 0.081
_exptl_absorpt_correction_type none
_exptl_crystal_colour colorless
_exptl_crystal_density_diffrn 1.203
_exptl_crystal_description block
_exptl_crystal_F_000 776
_exptl_crystal_size_max 0.12
_exptl_crystal_size_mid 0.08
_exptl_crystal_size_min 0.05
_refine_diff_density_max 0.381
_refine_diff_density_min -0.242
_refine_diff_density_rms 0.041
_refine_ls_extinction_method none
_refine_ls_goodness_of_fit_ref 1.045
_refine_ls_hydrogen_treatment constr
_refine_ls_matrix_type full
_refine_ls_number_parameters 239
_refine_ls_number_reflns 4528
_refine_ls_number_restraints 0
_refine_ls_restrained_S_all 1.045
_refine_ls_R_factor_all 0.0422
_refine_ls_R_factor_gt 0.0363
_refine_ls_shift/su_max 0.001
_refine_ls_shift/su_mean 0.000
_refine_ls_structure_factor_coef Fsqd
_refine_ls_weighting_details 'w=1/[\s^2^(Fo^2^)+(0.0488P)^2^+0.6807P] where P=(Fo^2^+2Fc^2^)/3'
_refine_ls_weighting_scheme calc
_refine_ls_wR_factor_gt 0.0929
_refine_ls_wR_factor_ref 0.0966
_reflns_Friedel_coverage 0.000
_reflns_number_gt 3971
_reflns_number_total 4528
_reflns_threshold_expression 'I > 2\s(I)'
_cod_data_source_file jo0c00022_si_002.cif
_cod_data_source_block 1
_cod_depositor_comments 'Adding full bibliography for 4038084--4038097.cif.'
_cod_database_code 4038094
_shelx_shelxl_version_number 2014/7
_shelx_space_group_comment
;
The symmetry employed for this shelxl refinement is uniquely defined
by the following loop, which should always be used as a source of
symmetry information in preference to the above space-group names.
They are only intended as comments.
;
_olex2_refinement_description
;
1. Fixed Uiso
 At 1.2 times of:
  All C(H) groups, All C(H,H) groups
 At 1.5 times of:
  All C(H,H,H) groups, All O(H) groups
2.a Ternary CH refined with riding coordinates:
 C10(H10), C12(H12), C13(H13)
2.b Secondary CH2 refined with riding coordinates:
 C11(H11A,H11B), C15(H15A,H15B), C19(H19A,H19B)
2.c Me refined with riding coordinates:
 C1(H1A,H1B,H1C)
2.d Aromatic/amide H refined with riding coordinates:
 C7(H7), C3(H3), C4(H4), C8(H8)
2.e X=CH2 refined with riding coordinates:
 C9(H9A,H9B), C16(H16A,H16B)
2.f Idealised Me refined as rotating group:
 C18(H18A,H18B,H18C), C20(H20A,H20B,H20C), C22(H22A,H22B,H22C)
2.g Idealised tetrahedral OH refined as rotating group:
 O2(H2)
;
_olex2_submission_special_instructions 'No special instructions were received'

loop_
_space_group_symop_operation_xyz
'x, y, z'
'-x, y+1/2, -z+1/2'
'-x, -y, -z'
'x, -y-1/2, z-1/2'

loop_
_atom_site_label
_atom_site_type_symbol
_atom_site_fract_x
_atom_site_fract_y
_atom_site_fract_z
_atom_site_U_iso_or_equiv
_atom_site_adp_type
_atom_site_occupancy
_atom_site_site_symmetry_order
_atom_site_calc_flag
_atom_site_refinement_flags_posn
_atom_site_refinement_flags_adp
_atom_site_refinement_flags_occupancy
_atom_site_disorder_assembly
_atom_site_disorder_group
C1 C 0.99826(9) 0.20479(12) -0.03531(7) 0.0221(2) Uani 1 1 d . . . . .
H1A H 1.0481 0.1464 -0.0592 0.033 Uiso 1 1 calc R . . . .
H1B H 0.9451 0.1462 -0.0163 0.033 Uiso 1 1 calc R . . . .
H1C H 0.9668 0.2694 -0.0795 0.033 Uiso 1 1 calc R . . . .
C2 C 0.98911(8) 0.36853(11) 0.07696(6) 0.0160(2) Uani 1 1 d . . . . .
C7 C 1.04001(7) 0.43925(11) 0.14742(6) 0.0159(2) Uani 1 1 d . . . . .
H7 H 1.1118 0.4270 0.1623 0.019 Uiso 1 1 calc R . . . .
C5 C 0.88157(7) 0.54782(10) 0.17430(6) 0.0138(2) Uani 1 1 d . . . . .
C3 C 0.88417(8) 0.38736(11) 0.05373(6) 0.0167(2) Uani 1 1 d . . . . .
H3 H 0.8484 0.3400 0.0056 0.020 Uiso 1 1 calc R . . . .
C6 C 0.98820(7) 0.52786(10) 0.19683(6) 0.0142(2) Uani 1 1 d . . . . .
C4 C 0.83255(8) 0.47705(11) 0.10240(6) 0.0161(2) Uani 1 1 d . . . . .
H4 H 0.7611 0.4906 0.0860 0.019 Uiso 1 1 calc R . . . .
C9 C 1.14425(8) 0.64291(12) 0.27250(8) 0.0235(2) Uani 1 1 d . . . . .
H9A H 1.1789 0.6279 0.2243 0.028 Uiso 1 1 calc R . . . .
H9B H 1.1782 0.6886 0.3221 0.028 Uiso 1 1 calc R . . . .
C8 C 1.04839(8) 0.60009(11) 0.27066(7) 0.0179(2) Uani 1 1 d . . . . .
H8 H 1.0161 0.6168 0.3200 0.022 Uiso 1 1 calc R . . . .
C10 C 0.82250(7) 0.64636(11) 0.22413(6) 0.0137(2) Uani 1 1 d . . . . .
H10 H 0.8742 0.6994 0.2641 0.016 Uiso 1 1 calc R . . . .
C14 C 0.74770(7) 0.57976(10) 0.27981(6) 0.01287(19) Uani 1 1 d . . . . .
C11 C 0.75432(8) 0.75408(11) 0.17071(7) 0.0177(2) Uani 1 1 d . . . . .
H11A H 0.7131 0.7099 0.1204 0.021 Uiso 1 1 calc R . . . .
H11B H 0.7964 0.8288 0.1503 0.021 Uiso 1 1 calc R . . . .
C12 C 0.68472(7) 0.81173(11) 0.23362(6) 0.0156(2) Uani 1 1 d . . . . .
H12 H 0.7088 0.9063 0.2533 0.019 Uiso 1 1 calc R . . . .
C13 C 0.69741(7) 0.71084(11) 0.31138(6) 0.0142(2) Uani 1 1 d . . . . .
H13 H 0.7425 0.7528 0.3613 0.017 Uiso 1 1 calc R . . . .
C17 C 0.73558(8) 0.42492(12) 0.41164(6) 0.0180(2) Uani 1 1 d . . . . .
C15 C 0.80337(7) 0.48661(11) 0.35107(6) 0.0153(2) Uani 1 1 d . . . . .
H15A H 0.8369 0.4099 0.3238 0.018 Uiso 1 1 calc R . . . .
H15B H 0.8579 0.5417 0.3853 0.018 Uiso 1 1 calc R . . . .
C16 C 0.68525(8) 0.30588(12) 0.39395(7) 0.0233(2) Uani 1 1 d . . . . .
H16A H 0.6443 0.2687 0.4335 0.028 Uiso 1 1 calc R . . . .
H16B H 0.6904 0.2584 0.3418 0.028 Uiso 1 1 calc R . . . .
C18 C 0.72956(9) 0.50315(13) 0.49314(7) 0.0257(2) Uani 1 1 d . . . . .
H18A H 0.6776 0.4607 0.5237 0.039 Uiso 1 1 calc GR . . . .
H18B H 0.7109 0.5998 0.4794 0.039 Uiso 1 1 calc GR . . . .
H18C H 0.7962 0.5002 0.5296 0.039 Uiso 1 1 calc GR . . . .
O4 O 0.51510(6) 0.86443(8) 0.26409(5) 0.02041(17) Uani 1 1 d . . . . .
C19 C 0.57154(8) 0.81724(11) 0.19809(7) 0.0175(2) Uani 1 1 d . . . . .
H19A H 0.5605 0.8812 0.1484 0.021 Uiso 1 1 calc R . . . .
H19B H 0.5474 0.7239 0.1783 0.021 Uiso 1 1 calc R . . . .
C21 C 0.53168(8) 0.78446(12) 0.34246(7) 0.0198(2) Uani 1 1 d . . . . .
C20 C 0.43211(9) 0.71510(14) 0.35572(10) 0.0341(3) Uani 1 1 d . . . . .
H20A H 0.4104 0.6520 0.3077 0.051 Uiso 1 1 calc GR . . . .
H20B H 0.3794 0.7859 0.3584 0.051 Uiso 1 1 calc GR . . . .
H20C H 0.4422 0.6626 0.4097 0.051 Uiso 1 1 calc GR . . . .
C22 C 0.57076(11) 0.88484(15) 0.41424(8) 0.0346(3) Uani 1 1 d . . . . .
H22A H 0.5806 0.8354 0.4693 0.052 Uiso 1 1 calc GR . . . .
H22B H 0.5208 0.9595 0.4163 0.052 Uiso 1 1 calc GR . . . .
H22C H 0.6362 0.9244 0.4034 0.052 Uiso 1 1 calc GR . . . .
O2 O 0.67502(5) 0.50251(8) 0.22356(4) 0.01508(16) Uani 1 1 d . . . . .
H2 H 0.6258 0.4804 0.2493 0.023 Uiso 1 1 calc GR . . . .
O3 O 0.60061(5) 0.67330(8) 0.33562(5) 0.01710(16) Uani 1 1 d . . . . .
O1 O 1.04889(6) 0.28112(8) 0.03608(5) 0.02107(18) Uani 1 1 d . . . . .

loop_
_atom_site_aniso_label
_atom_site_aniso_U_11
_atom_site_aniso_U_22
_atom_site_aniso_U_33
_atom_site_aniso_U_23
_atom_site_aniso_U_13
_atom_site_aniso_U_12
C1 0.0261(5) 0.0198(6) 0.0208(5) -0.0046(4) 0.0054(4) 0.0017(4)
C2 0.0179(5) 0.0127(5) 0.0184(5) 0.0015(4) 0.0062(4) 0.0008(4)
C7 0.0123(4) 0.0140(5) 0.0214(5) 0.0016(4) 0.0024(4) 0.0008(4)
C5 0.0134(4) 0.0131(5) 0.0155(4) 0.0029(4) 0.0039(3) -0.0006(4)
C3 0.0171(5) 0.0177(5) 0.0153(4) -0.0001(4) 0.0017(4) -0.0019(4)
C6 0.0139(4) 0.0121(5) 0.0168(4) 0.0023(4) 0.0025(3) -0.0007(4)
C4 0.0127(4) 0.0185(5) 0.0172(5) 0.0024(4) 0.0019(4) 0.0001(4)
C9 0.0180(5) 0.0199(6) 0.0317(6) -0.0066(4) 0.0004(4) 0.0002(4)
C8 0.0164(5) 0.0169(5) 0.0199(5) -0.0018(4) 0.0005(4) 0.0025(4)
C10 0.0116(4) 0.0138(5) 0.0160(4) 0.0009(4) 0.0028(3) -0.0001(4)
C14 0.0115(4) 0.0134(5) 0.0136(4) 0.0008(3) 0.0015(3) -0.0001(4)
C11 0.0167(5) 0.0170(5) 0.0205(5) 0.0062(4) 0.0066(4) 0.0029(4)
C12 0.0138(4) 0.0131(5) 0.0204(5) 0.0027(4) 0.0042(4) 0.0009(4)
C13 0.0119(4) 0.0143(5) 0.0167(4) 0.0009(4) 0.0035(3) 0.0005(4)
C17 0.0163(5) 0.0217(6) 0.0159(5) 0.0054(4) 0.0023(4) 0.0043(4)
C15 0.0140(4) 0.0167(5) 0.0152(4) 0.0022(4) 0.0018(3) 0.0022(4)
C16 0.0224(5) 0.0247(6) 0.0229(5) 0.0057(4) 0.0033(4) -0.0019(4)
C18 0.0289(6) 0.0315(7) 0.0178(5) 0.0012(4) 0.0068(4) -0.0006(5)
O4 0.0183(4) 0.0209(4) 0.0235(4) 0.0061(3) 0.0079(3) 0.0080(3)
C19 0.0152(5) 0.0185(5) 0.0193(5) 0.0034(4) 0.0041(4) 0.0031(4)
C21 0.0182(5) 0.0198(6) 0.0227(5) 0.0051(4) 0.0077(4) 0.0071(4)
C20 0.0208(6) 0.0322(7) 0.0532(8) 0.0191(6) 0.0190(5) 0.0098(5)
C22 0.0426(7) 0.0341(7) 0.0273(6) -0.0065(5) 0.0056(5) 0.0161(6)
O2 0.0121(3) 0.0173(4) 0.0160(3) -0.0006(3) 0.0025(3) -0.0037(3)
O3 0.0132(3) 0.0168(4) 0.0227(4) 0.0041(3) 0.0076(3) 0.0030(3)
O1 0.0181(4) 0.0196(4) 0.0259(4) -0.0068(3) 0.0046(3) 0.0023(3)

loop_
_atom_type_symbol
_atom_type_description
_atom_type_scat_dispersion_real
_atom_type_scat_dispersion_imag
_atom_type_scat_source
C C 0.0033 0.0016 'International Tables Vol C Tables 4.2.6.8 and 6.1.1.4'
H H 0.0000 0.0000 'International Tables Vol C Tables 4.2.6.8 and 6.1.1.4'
O O 0.0106 0.0060 'International Tables Vol C Tables 4.2.6.8 and 6.1.1.4'

loop_
_geom_angle_atom_site_label_1
_geom_angle_atom_site_label_2
_geom_angle_atom_site_label_3
_geom_angle
_geom_angle_site_symmetry_1
_geom_angle_site_symmetry_3
_geom_angle_publ_flag
C7 C2 C3 119.68(9) . . ?
O1 C2 C7 115.39(9) . . ?
O1 C2 C3 124.92(9) . . ?
C2 C7 C6 121.58(9) . . ?
C6 C5 C10 121.47(9) . . ?
C4 C5 C6 117.77(9) . . ?
C4 C5 C10 120.72(9) . . ?
C2 C3 C4 118.80(9) . . ?
C7 C6 C5 119.46(9) . . ?
C7 C6 C8 118.17(9) . . ?
C5 C6 C8 122.37(9) . . ?
C3 C4 C5 122.69(9) . . ?
C9 C8 C6 124.50(10) . . ?
C5 C10 C14 116.57(8) . . ?
C5 C10 C11 116.37(8) . . ?
C11 C10 C14 102.58(7) . . ?
C13 C14 C10 100.33(8) . . ?
C15 C14 C10 112.12(8) . . ?
C15 C14 C13 115.31(8) . . ?
O2 C14 C10 107.12(7) . . ?
O2 C14 C13 110.31(8) . . ?
O2 C14 C15 110.94(8) . . ?
C10 C11 C12 104.36(8) . . ?
C11 C12 C13 105.68(8) . . ?
C19 C12 C11 114.82(9) . . ?
C19 C12 C13 107.59(8) . . ?
C14 C13 C12 105.32(8) . . ?
O3 C13 C14 108.61(8) . . ?
O3 C13 C12 111.55(8) . . ?
C16 C17 C15 121.77(10) . . ?
C16 C17 C18 121.74(10) . . ?
C18 C17 C15 116.49(9) . . ?
C17 C15 C14 114.99(8) . . ?
C19 O4 C21 114.57(8) . . ?
O4 C19 C12 109.23(8) . . ?
O4 C21 C20 108.88(9) . . ?
O4 C21 C22 106.68(9) . . ?
C20 C21 C22 112.90(10) . . ?
O3 C21 O4 111.14(8) . . ?
O3 C21 C20 104.72(9) . . ?
O3 C21 C22 112.55(9) . . ?
C21 O3 C13 115.76(8) . . ?
C2 O1 C1 116.63(8) . . ?

loop_
_geom_bond_atom_site_label_1
_geom_bond_atom_site_label_2
_geom_bond_distance
_geom_bond_site_symmetry_2
_geom_bond_publ_flag
C1 O1 1.4264(13) . ?
C2 C7 1.3897(14) . ?
C2 C3 1.3928(14) . ?
C2 O1 1.3743(12) . ?
C7 C6 1.3966(14) . ?
C5 C6 1.4144(13) . ?
C5 C4 1.3978(14) . ?
C5 C10 1.5153(13) . ?
C3 C4 1.3942(14) . ?
C6 C8 1.4835(14) . ?
C9 C8 1.3268(15) . ?
C10 C14 1.5478(13) . ?
C10 C11 1.5426(14) . ?
C14 C13 1.5420(14) . ?
C14 C15 1.5387(13) . ?
C14 O2 1.4198(11) . ?
C11 C12 1.5447(14) . ?
C12 C13 1.5523(14) . ?
C12 C19 1.5194(14) . ?
C13 O3 1.4299(11) . ?
C17 C15 1.5167(14) . ?
C17 C16 1.3357(16) . ?
C17 C18 1.4980(15) . ?
O4 C19 1.4337(12) . ?
O4 C21 1.4431(12) . ?
C21 C20 1.5145(16) . ?
C21 C22 1.5200(17) . ?
C21 O3 1.4197(12) . ?
